data_4084982
loop_
_publ_author_name
'Hupf, Emanuel'
'Lork, Enno'
'Mebs, Stefan'
'Ch\;eci\'nska, Lilianna'
'Beckmann, Jens'

_publ_section_title
;
 Probing Donor--Acceptor Interactions inperi-Substituted
 Diphenylphosphinoacenaphthyl--Element Dichlorides of Group 13 and 15
 Elements
;
_journal_issue 24
_journal_name_full Organometallics
_journal_page_first 7247
_journal_paper_doi 10.1021/om501036c
_journal_volume 33
_journal_year 2014
_chemical_formula_sum 'C24 H18 As Cl2 P'
_chemical_formula_weight 483.17
_chemical_name_systematic
; 
 ? 
;
_space_group_IT_number 14
_symmetry_cell_setting monoclinic
_symmetry_space_group_name_Hall '-P 2yn'
_symmetry_space_group_name_H-M 'P 1 21/n 1'
_atom_sites_solution_hydrogens geom
_atom_sites_solution_primary direct
_atom_sites_solution_secondary difmap
_audit_creation_method SHELXL-97
_cell_angle_alpha 90.00
_cell_angle_beta 91.380(4)
_cell_angle_gamma 90.00
_cell_formula_units_Z 4
_cell_length_a 10.0631(14)
_cell_length_b 13.766(2)
_cell_length_c 14.613(2)
_cell_measurement_reflns_used 2139
_cell_measurement_temperature 173
_cell_measurement_theta_max 24.20
_cell_measurement_theta_min 2.43
_cell_volume 2023.7(5)
_computing_cell_refinement 'Bruker SAINT'
_computing_data_collection 'Bruker APEX2'
_computing_data_reduction 'Bruker SAINT'
_computing_molecular_graphics Diamond
_computing_publication_material WinGX
_computing_structure_refinement 'SHELXL-2013 (Sheldrick 2013)'
_computing_structure_solution 'SHELXS-97 (Sheldrick 2008)'
_diffrn_ambient_temperature 173
_diffrn_measured_fraction_theta_full 0.997
_diffrn_measured_fraction_theta_max 0.997
_diffrn_measurement_device_type 'Bruker Venture D8'
_diffrn_measurement_method '\f and \w scans'
_diffrn_radiation_monochromator graphite
_diffrn_radiation_source 'fine-focus sealed tube'
_diffrn_radiation_type MoK\a
_diffrn_radiation_wavelength 0.71073
_diffrn_reflns_av_R_equivalents 0.1584
_diffrn_reflns_av_sigmaI/netI 0.0958
_diffrn_reflns_limit_h_max 11
_diffrn_reflns_limit_h_min -11
_diffrn_reflns_limit_k_max 16
_diffrn_reflns_limit_k_min -16
_diffrn_reflns_limit_l_max 16
_diffrn_reflns_limit_l_min -17
_diffrn_reflns_number 19982
_diffrn_reflns_theta_full 25.07
_diffrn_reflns_theta_max 25.07
_diffrn_reflns_theta_min 2.43
_exptl_absorpt_coefficient_mu 2.031
_exptl_absorpt_correction_T_max 0.7452
_exptl_absorpt_correction_T_min 0.6437
_exptl_absorpt_correction_type empirical
_exptl_absorpt_process_details 'SADABS (Bruker, 2000)'
_exptl_crystal_colour colourless
_exptl_crystal_density_diffrn 1.586
_exptl_crystal_density_method 'not measured'
_exptl_crystal_description block
_exptl_crystal_F_000 976
_exptl_crystal_size_max 0.1
_exptl_crystal_size_mid 0.1
_exptl_crystal_size_min 0.1
_refine_diff_density_max 1.303
_refine_diff_density_min -0.560
_refine_diff_density_rms 0.142
_refine_ls_extinction_method none
_refine_ls_goodness_of_fit_ref 1.104
_refine_ls_hydrogen_treatment constr
_refine_ls_matrix_type full
_refine_ls_number_parameters 253
_refine_ls_number_reflns 3576
_refine_ls_number_restraints 0
_refine_ls_restrained_S_all 1.104
_refine_ls_R_factor_all 0.1132
_refine_ls_R_factor_gt 0.0678
_refine_ls_shift/su_max 0.000
_refine_ls_shift/su_mean 0.000
_refine_ls_structure_factor_coef Fsqd
_refine_ls_weighting_details 'calc w=1/[\s^2^(Fo^2^)+(0.0458P)^2^+15.0024P] where P=(Fo^2^+2Fc^2^)/3'
_refine_ls_weighting_scheme calc
_refine_ls_wR_factor_gt 0.1399
_refine_ls_wR_factor_ref 0.1551
_reflns_number_gt 2458
_reflns_number_total 3576
_reflns_threshold_expression >2sigma(I)
_cod_data_source_file om501036c_si_003.cif
_cod_data_source_block 7
_cod_depositor_comments 'Adding full bibliography for 4084974--4084984.cif.'
_cod_original_sg_symbol_H-M P2(1)/n
_cod_database_code 4084982

loop_
_symmetry_equiv_pos_as_xyz
'x, y, z'
'-x+1/2, y+1/2, -z+1/2'
'-x, -y, -z'
'x-1/2, -y-1/2, z-1/2'

loop_
_atom_site_label
_atom_site_type_symbol
_atom_site_fract_x
_atom_site_fract_y
_atom_site_fract_z
_atom_site_U_iso_or_equiv
_atom_site_adp_type
_atom_site_occupancy
_atom_site_symmetry_multiplicity
_atom_site_calc_flag
_atom_site_refinement_flags
C1 C 0.6291(7) -0.0323(6) 0.3674(5) 0.0182(17) Uani 1 1 d .
H1A H 0.6525 -0.0847 0.3264 0.022 Uiso 1 1 calc R
H1B H 0.6774 -0.0407 0.4251 0.022 Uiso 1 1 calc R
C2 C 0.6601(7) 0.0681(5) 0.3244(6) 0.0176(18) Uani 1 1 d .
H2A H 0.7094 0.1087 0.3675 0.021 Uiso 1 1 calc R
H2B H 0.7116 0.0605 0.2696 0.021 Uiso 1 1 calc R
C10 C 0.2059(7) 0.0065(5) 0.3775(5) 0.0156(17) Uani 1 1 d .
C11 C 0.2587(7) -0.0732(5) 0.4195(5) 0.0161(17) Uani 1 1 d .
H11 H 0.2020 -0.1161 0.4484 0.019 Uiso 1 1 calc R
C12 C 0.3965(7) -0.0935(6) 0.4211(5) 0.0165(17) Uani 1 1 d .
H12 H 0.4290 -0.1498 0.4488 0.020 Uiso 1 1 calc R
C13 C 0.4804(7) -0.0302(5) 0.3820(5) 0.0119(16) Uani 1 1 d .
C14 C 0.4286(7) 0.0538(5) 0.3414(5) 0.0157(17) Uani 1 1 d .
C15 C 0.5236(7) 0.1123(6) 0.3013(5) 0.0180(18) Uani 1 1 d .
C16 C 0.4857(7) 0.1918(5) 0.2504(5) 0.0157(17) Uani 1 1 d .
H16 H 0.5485 0.2311 0.2230 0.019 Uiso 1 1 calc R
C17 C 0.3491(7) 0.2120(6) 0.2409(5) 0.0161(17) Uani 1 1 d .
H17 H 0.3221 0.2640 0.2043 0.019 Uiso 1 1 calc R
C18 C 0.2538(7) 0.1579(5) 0.2837(5) 0.0163(17) Uani 1 1 d .
C19 C 0.2940(7) 0.0740(5) 0.3350(5) 0.0106(16) Uani 1 1 d .
C20 C 0.0121(7) 0.1731(6) 0.1656(5) 0.0151(17) Uani 1 1 d .
C21 C 0.0840(8) 0.1330(7) 0.0946(6) 0.034(2) Uani 1 1 d .
H21 H 0.1693 0.1096 0.1064 0.041 Uiso 1 1 calc R
C22 C 0.0299(9) 0.1276(9) 0.0065(7) 0.049(3) Uani 1 1 d .
H22 H 0.0794 0.1018 -0.0406 0.059 Uiso 1 1 calc R
C23 C -0.0960(9) 0.1603(8) -0.0106(7) 0.044(3) Uani 1 1 d .
H23 H -0.1332 0.1556 -0.0693 0.053 Uiso 1 1 calc R
C24 C -0.1683(8) 0.2003(7) 0.0590(6) 0.032(2) Uani 1 1 d .
H24 H -0.2537 0.2236 0.0468 0.039 Uiso 1 1 calc R
C25 C -0.1149(8) 0.2057(6) 0.1456(6) 0.0207(19) Uani 1 1 d .
H25 H -0.1653 0.2319 0.1921 0.025 Uiso 1 1 calc R
C30 C 0.0314(7) 0.2911(5) 0.3284(5) 0.0146(17) Uani 1 1 d .
C31 C -0.0947(8) 0.3028(6) 0.3616(6) 0.029(2) Uani 1 1 d .
H31 H -0.1521 0.2500 0.3641 0.035 Uiso 1 1 calc R
C32 C -0.1351(9) 0.3923(7) 0.3910(7) 0.040(3) Uani 1 1 d .
H32 H -0.2218 0.4004 0.4103 0.047 Uiso 1 1 calc R
C33 C -0.0492(9) 0.4708(7) 0.3923(6) 0.029(2) Uani 1 1 d .
H33 H -0.0772 0.5309 0.4134 0.035 Uiso 1 1 calc R
C34 C 0.0767(8) 0.4588(6) 0.3624(5) 0.0215(18) Uani 1 1 d .
H34 H 0.1359 0.5107 0.3646 0.026 Uiso 1 1 calc R
C35 C 0.1176(8) 0.3699(6) 0.3285(5) 0.0188(18) Uani 1 1 d .
H35 H 0.2027 0.3631 0.3059 0.023 Uiso 1 1 calc R
P1 P 0.07787(19) 0.17522(14) 0.28119(14) 0.0155(5) Uani 1 1 d .
Cl1 Cl -0.00622(19) -0.05398(13) 0.23176(13) 0.0217(5) Uani 1 1 d .
Cl2 Cl 0.05483(19) 0.14536(14) 0.50878(14) 0.0211(5) Uani 1 1 d .
As1 As 0.01364(7) 0.03745(6) 0.36972(5) 0.0128(2) Uani 1 1 d .

loop_
_atom_site_aniso_label
_atom_site_aniso_U_11
_atom_site_aniso_U_22
_atom_site_aniso_U_33
_atom_site_aniso_U_23
_atom_site_aniso_U_13
_atom_site_aniso_U_12
C1 0.016(4) 0.015(4) 0.024(4) -0.005(4) 0.002(3) 0.001(3)
C2 0.013(4) 0.011(4) 0.028(5) -0.003(4) -0.001(3) 0.001(3)
C10 0.012(4) 0.016(4) 0.018(4) -0.001(3) 0.001(3) 0.001(3)
C11 0.018(4) 0.012(4) 0.019(4) 0.004(3) -0.002(3) 0.002(3)
C12 0.020(4) 0.014(4) 0.016(4) -0.002(3) -0.004(3) 0.005(3)
C13 0.013(4) 0.012(4) 0.011(4) -0.002(3) -0.001(3) 0.001(3)
C14 0.015(4) 0.018(5) 0.014(4) -0.007(3) -0.001(3) 0.000(3)
C15 0.012(4) 0.018(4) 0.024(5) -0.010(4) -0.004(3) -0.002(3)
C16 0.020(4) 0.010(4) 0.018(4) 0.001(3) 0.004(3) 0.002(3)
C17 0.018(4) 0.015(4) 0.016(4) -0.001(3) 0.002(3) 0.001(3)
C18 0.015(4) 0.010(4) 0.025(5) -0.008(3) 0.000(3) 0.001(3)
C19 0.012(4) 0.008(4) 0.012(4) 0.001(3) -0.004(3) -0.001(3)
C20 0.016(4) 0.016(4) 0.014(4) -0.003(3) -0.001(3) -0.001(3)
C21 0.013(4) 0.051(6) 0.038(6) -0.006(5) -0.006(4) 0.006(4)
C22 0.030(6) 0.092(9) 0.026(5) -0.026(6) -0.008(4) 0.024(6)
C23 0.027(5) 0.078(8) 0.028(6) 0.001(5) -0.011(4) -0.001(5)
C24 0.015(5) 0.037(6) 0.043(6) 0.000(5) -0.011(4) 0.003(4)
C25 0.017(4) 0.022(5) 0.023(5) 0.006(4) -0.001(3) -0.002(4)
C30 0.021(4) 0.009(4) 0.013(4) 0.005(3) 0.001(3) 0.002(3)
C31 0.025(5) 0.017(5) 0.045(6) -0.001(4) 0.008(4) -0.003(4)
C32 0.021(5) 0.038(6) 0.060(7) 0.003(5) 0.011(5) 0.011(4)
C33 0.048(6) 0.019(5) 0.020(5) 0.000(4) 0.007(4) 0.009(4)
C34 0.033(5) 0.014(4) 0.018(4) 0.004(4) 0.002(4) -0.006(4)
C35 0.015(4) 0.021(5) 0.020(4) 0.007(4) -0.001(3) 0.005(3)
P1 0.0122(10) 0.0126(11) 0.0216(12) 0.0036(9) -0.0007(8) 0.0015(8)
Cl1 0.0290(11) 0.0121(10) 0.0235(11) -0.0023(8) -0.0074(9) 0.0007(8)
Cl2 0.0231(11) 0.0183(11) 0.0221(11) -0.0008(9) 0.0016(8) -0.0041(8)
As1 0.0125(4) 0.0096(4) 0.0163(4) 0.0011(4) -0.0009(3) -0.0016(3)

loop_
_atom_type_symbol
_atom_type_description
_atom_type_scat_dispersion_real
_atom_type_scat_dispersion_imag
_atom_type_scat_source
C C 0.0033 0.0016 'International Tables Vol C Tables 4.2.6.8 and 6.1.1.4'
H H 0.0000 0.0000 'International Tables Vol C Tables 4.2.6.8 and 6.1.1.4'
P P 0.1023 0.0942 'International Tables Vol C Tables 4.2.6.8 and 6.1.1.4'
Cl Cl 0.1484 0.1585 'International Tables Vol C Tables 4.2.6.8 and 6.1.1.4'
As As 0.0499 2.0058 'International Tables Vol C Tables 4.2.6.8 and 6.1.1.4'

loop_
_geom_angle_atom_site_label_1
_geom_angle_atom_site_label_2
_geom_angle_atom_site_label_3
_geom_angle
C13 C1 C2 104.4(6)
C15 C2 C1 104.8(6)
C11 C10 C19 118.6(7)
C11 C10 As1 124.8(6)
C19 C10 As1 116.7(5)
C10 C11 C12 122.7(7)
C13 C12 C11 119.2(7)
C12 C13 C14 119.0(7)
C12 C13 C1 132.5(7)
C14 C13 C1 108.5(6)
C19 C14 C15 122.5(7)
C19 C14 C13 123.4(7)
C15 C14 C13 113.9(7)
C16 C15 C14 120.4(7)
C16 C15 C2 132.2(7)
C14 C15 C2 107.4(7)
C15 C16 C17 118.0(7)
C18 C17 C16 122.6(7)
C17 C18 C19 118.9(7)
C17 C18 P1 128.3(6)
C19 C18 P1 112.7(6)
C14 C19 C18 117.5(7)
C14 C19 C10 117.1(7)
C18 C19 C10 125.4(7)
C25 C20 C21 117.8(7)
C25 C20 P1 120.8(6)
C21 C20 P1 121.3(6)
C22 C21 C20 120.9(8)
C23 C22 C21 119.7(9)
C22 C23 C24 120.1(9)
C25 C24 C23 120.1(8)
C24 C25 C20 121.4(8)
C31 C30 C35 119.2(7)
C31 C30 P1 119.1(6)
C35 C30 P1 121.6(6)
C32 C31 C30 119.9(8)
C31 C32 C33 121.1(8)
C34 C33 C32 119.2(8)
C33 C34 C35 120.5(8)
C34 C35 C30 120.0(7)
C18 P1 C20 111.0(4)
C18 P1 C30 112.1(3)
C20 P1 C30 106.3(3)
C18 P1 As1 99.4(3)
C20 P1 As1 113.4(3)
C30 P1 As1 114.7(3)
C10 As1 Cl1 89.8(2)
C10 As1 P1 85.7(2)
Cl1 As1 P1 88.82(7)
C10 As1 Cl2 86.5(2)
Cl1 As1 Cl2 173.78(8)
P1 As1 Cl2 85.88(7)

loop_
_geom_bond_atom_site_label_1
_geom_bond_atom_site_label_2
_geom_bond_distance
C1 C13 1.516(10)
C1 C2 1.553(11)
C2 C15 1.533(10)
C10 C11 1.359(10)
C10 C19 1.436(10)
C10 As1 1.981(7)
C11 C12 1.414(10)
C12 C13 1.350(10)
C13 C14 1.394(10)
C14 C19 1.384(10)
C14 C15 1.390(11)
C15 C16 1.372(11)
C16 C17 1.406(10)
C17 C18 1.376(11)
C18 C19 1.431(10)
C18 P1 1.786(7)
C20 C25 1.380(10)
C20 C21 1.392(12)
C20 P1 1.800(7)
C21 C22 1.388(12)
C22 C23 1.361(12)
C23 C24 1.380(13)
C24 C25 1.365(12)
C30 C31 1.378(11)
C30 C35 1.389(11)
C30 P1 1.804(8)
C31 C32 1.370(12)
C32 C33 1.384(13)
C33 C34 1.361(11)
C34 C35 1.386(11)
P1 As1 2.393(2)
Cl1 As1 2.381(2)
Cl2 As1 2.543(2)
